data_4132932
loop_
_publ_author_name
'Wegeberg, Christina'
'Fern\'andez-Alvarez, V\'ictor M'
'de Aguirre, Adiran'
'Frandsen, Cathrine'
'Browne, Wesley R.'
'Maseras, Feliu'
'McKenzie, Christine J.'

_publ_section_title
;
 Photoinduced O<sub>2</sub>-Dependent Stepwise Oxidative Deglycination of
 a Nonheme Iron(III) Complex.
;
_journal_issue 43
_journal_name_full 'Journal of the American Chemical Society'
_journal_page_first 14150
_journal_page_last 14160
_journal_paper_doi 10.1021/jacs.8b07455
_journal_volume 140
_journal_year 2018
_chemical_formula_moiety 'C22 H24 Fe N6, 2(Cl O4)'
_chemical_formula_sum 'C22 H24 Cl2 Fe N6 O8'
_chemical_formula_weight 627.22
_space_group_crystal_system monoclinic
_space_group_IT_number 14
_space_group_name_Hall '-P 2ybc'
_space_group_name_H-M_alt 'P 1 21/c 1'
_atom_sites_solution_hydrogens mixed
_atom_sites_solution_primary direct
_atom_sites_solution_secondary difmap
_audit_creation_method SHELXL-2014/6
_cell_angle_alpha 90
_cell_angle_beta 92.629(4)
_cell_angle_gamma 90
_cell_formula_units_Z 4
_cell_length_a 16.4682(14)
_cell_length_b 12.3313(10)
_cell_length_c 12.8238(10)
_cell_measurement_reflns_used 9935
_cell_measurement_temperature 150(2)
_cell_measurement_theta_max 24.73
_cell_measurement_theta_min 2.29
_cell_volume 2601.4(4)
_computing_cell_refinement 'SAINT v.7.06a (Bruker, 2003)'
_computing_data_collection 'APEX2 v.1.0-22 (Bruker Nonius, 2004)'
_computing_data_reduction 'SAINT v.7.06a'
_computing_molecular_graphics 'Mercury 3.11 (Macrae at al., 2008) and POV-RAY (Cason, 2004)'
_computing_publication_material 'publCIF (Westrip, S. P., 2010)'
_computing_structure_refinement 'SHELXL-2014/6 (Sheldrick, 2014)'
_computing_structure_solution 'SIR92 (Altomare et al., 1993)'
_diffrn_ambient_temperature 150(2)
_diffrn_measured_fraction_theta_full 0.995
_diffrn_measured_fraction_theta_max 0.978
_diffrn_measurement_device_type 'Bruker-Nonius X8APEX-II CCD'
_diffrn_measurement_method 'thin-slice \w and \f scans'
_diffrn_radiation_monochromator graphite
_diffrn_radiation_source 'fine-focus sealed tube'
_diffrn_radiation_type MoK\a
_diffrn_radiation_wavelength 0.71073
_diffrn_reflns_av_R_equivalents 0.0789
_diffrn_reflns_av_unetI/netI 0.0573
_diffrn_reflns_Laue_measured_fraction_full 0.995
_diffrn_reflns_Laue_measured_fraction_max 0.978
_diffrn_reflns_limit_h_max 19
_diffrn_reflns_limit_h_min -20
_diffrn_reflns_limit_k_max 15
_diffrn_reflns_limit_k_min -15
_diffrn_reflns_limit_l_max 15
_diffrn_reflns_limit_l_min -15
_diffrn_reflns_number 57759
_diffrn_reflns_point_group_measured_fraction_full 0.995
_diffrn_reflns_point_group_measured_fraction_max 0.978
_diffrn_reflns_theta_full 25.242
_diffrn_reflns_theta_max 26.069
_diffrn_reflns_theta_min 3.529
_exptl_absorpt_coefficient_mu 0.844
_exptl_absorpt_correction_T_max 0.7453
_exptl_absorpt_correction_T_min 0.6430
_exptl_absorpt_correction_type multi-scan
_exptl_absorpt_process_details 'SADABS v.2.10 (Sheldrick, 2003)'
_exptl_crystal_colour purple
_exptl_crystal_density_diffrn 1.601
_exptl_crystal_description needle
_exptl_crystal_F_000 1288
_exptl_crystal_size_max 0.360
_exptl_crystal_size_mid 0.080
_exptl_crystal_size_min 0.080
_refine_diff_density_max 0.411
_refine_diff_density_min -0.566
_refine_diff_density_rms 0.073
_refine_ls_extinction_method none
_refine_ls_goodness_of_fit_ref 1.035
_refine_ls_hydrogen_treatment mixed
_refine_ls_matrix_type full
_refine_ls_number_parameters 393
_refine_ls_number_reflns 5042
_refine_ls_number_restraints 409
_refine_ls_restrained_S_all 1.061
_refine_ls_R_factor_all 0.0969
_refine_ls_R_factor_gt 0.0579
_refine_ls_shift/su_max 0.001
_refine_ls_shift/su_mean 0.000
_refine_ls_structure_factor_coef Fsqd
_refine_ls_weighting_details 'w=1/[\s^2^(Fo^2^)+(0.0420P)^2^+6.5836P] where P=(Fo^2^+2Fc^2^)/3'
_refine_ls_weighting_scheme calc
_refine_ls_wR_factor_gt 0.1247
_refine_ls_wR_factor_ref 0.1385
_reflns_Friedel_coverage 0.000
_reflns_number_gt 3471
_reflns_number_total 5042
_reflns_threshold_expression 'I > 2\s(I)'
_cod_data_source_file ja8b07455_si_001.cif
_cod_data_source_block cm1173
_cod_depositor_comments
;
The following automatic conversions were performed:

data name '__diffrn_radiation_source' was replaced with
'_diffrn_radiation_source'.

Automatic conversion script
Id: cif_correct_tags 6909 2019-04-08 15:41:33Z antanas 
;
_cod_original_sg_symbol_H-M 'P 21/c'
_cod_database_code 4132932
_shelx_space_group_comment
;
The symmetry employed for this shelxl refinement is uniquely defined
by the following loop, which should always be used as a source of
symmetry information in preference to the above space-group names.
They are only intended as comments.
;
_shelx_estimated_absorpt_t_min 0.751
_shelx_estimated_absorpt_t_max 0.936
_shelxl_version_number 2014/6

loop_
_space_group_symop_operation_xyz
'x, y, z'
'-x, y+1/2, -z+1/2'
'-x, -y, -z'
'x, -y-1/2, z-1/2'

loop_
_atom_site_label
_atom_site_type_symbol
_atom_site_fract_x
_atom_site_fract_y
_atom_site_fract_z
_atom_site_U_iso_or_equiv
_atom_site_adp_type
_atom_site_occupancy
_atom_site_site_symmetry_order
_atom_site_calc_flag
_atom_site_refinement_flags_posn
_atom_site_refinement_flags_adp
_atom_site_refinement_flags_occupancy
_atom_site_disorder_assembly
_atom_site_disorder_group
C1 C 0.7677(3) -0.1119(4) 0.5668(3) 0.0418(11) Uani 1 1 d . U . . .
H1A H 0.7433 -0.1576 0.6206 0.050 Uiso 1 1 calc R U . . .
H1B H 0.8108 -0.0665 0.6011 0.050 Uiso 1 1 calc R U . . .
C2 C 0.8032(2) -0.1825(4) 0.4832(3) 0.0360(10) Uani 1 1 d . U . . .
C3 C 0.8385(3) -0.2815(4) 0.5023(3) 0.0448(11) Uani 1 1 d . U . . .
H3 H 0.8392 -0.3116 0.5705 0.054 Uiso 1 1 calc R U . . .
C4 C 0.8734(3) -0.3381(4) 0.4220(3) 0.0446(11) Uani 1 1 d . U . . .
H4 H 0.8981 -0.4068 0.4341 0.054 Uiso 1 1 calc R U . . .
C5 C 0.8712(3) -0.2918(4) 0.3248(3) 0.0410(10) Uani 1 1 d . U . . .
H5 H 0.8953 -0.3278 0.2684 0.049 Uiso 1 1 calc R U . . .
C6 C 0.8340(3) -0.1935(4) 0.3092(3) 0.0398(10) Uani 1 1 d . U . . .
H6 H 0.8320 -0.1634 0.2410 0.048 Uiso 1 1 calc R U . . .
C7 C 0.6295(3) -0.1111(4) 0.4914(3) 0.0454(12) Uani 1 1 d . U . . .
H7A H 0.6458 -0.1880 0.4844 0.055 Uiso 1 1 calc R U . . .
H7B H 0.5928 -0.1058 0.5501 0.055 Uiso 1 1 calc R U . . .
C8 C 0.5856(3) -0.0750(5) 0.3933(3) 0.0485(12) Uani 1 1 d . U . . .
H8A H 0.5495 -0.1334 0.3652 0.058 Uiso 1 1 calc R U . . .
H8B H 0.5521 -0.0102 0.4064 0.058 Uiso 1 1 calc R U . . .
C9 C 0.6369(3) -0.0507(4) 0.2186(3) 0.0453(12) Uani 1 1 d D U . . .
C10 C 0.7049(3) -0.0053(4) 0.1645(3) 0.0393(10) Uani 1 1 d . U . . .
C11 C 0.7080(3) 0.0019(4) 0.0563(3) 0.0495(12) Uani 1 1 d . U . . .
H11 H 0.6655 -0.0269 0.0119 0.059 Uiso 1 1 calc R U . . .
C12 C 0.7748(3) 0.0524(5) 0.0150(3) 0.0549(13) Uani 1 1 d . U . . .
H12 H 0.7776 0.0610 -0.0583 0.066 Uiso 1 1 calc R U . . .
C13 C 0.8361(3) 0.0894(5) 0.0803(3) 0.0547(13) Uani 1 1 d . U . . .
H13 H 0.8826 0.1222 0.0525 0.066 Uiso 1 1 calc R U . . .
C14 C 0.8307(3) 0.0790(4) 0.1877(3) 0.0456(12) Uani 1 1 d . U . . .
H14 H 0.8738 0.1057 0.2324 0.055 Uiso 1 1 calc R U . . .
C15 C 0.6863(3) 0.0574(4) 0.5758(3) 0.0433(11) Uani 1 1 d . U . . .
H15A H 0.6440 0.0412 0.6259 0.052 Uiso 1 1 calc R U . . .
H15B H 0.7359 0.0815 0.6158 0.052 Uiso 1 1 calc R U . . .
C16 C 0.6575(2) 0.1450(4) 0.5030(3) 0.0387(10) Uani 1 1 d . U . . .
C17 C 0.6055(3) 0.2290(4) 0.5301(4) 0.0468(11) Uani 1 1 d . U . . .
H17 H 0.5842 0.2308 0.5977 0.056 Uiso 1 1 calc R U . . .
C18 C 0.5852(3) 0.3084(4) 0.4596(4) 0.0523(12) Uani 1 1 d . U . . .
H18 H 0.5489 0.3648 0.4769 0.063 Uiso 1 1 calc R U . . .
C19 C 0.6183(3) 0.3055(5) 0.3620(4) 0.0565(13) Uani 1 1 d . U . . .
H19 H 0.6065 0.3610 0.3123 0.068 Uiso 1 1 calc R U . . .
C20 C 0.6684(3) 0.2210(4) 0.3387(3) 0.0453(11) Uani 1 1 d . U . . .
H20 H 0.6904 0.2190 0.2715 0.054 Uiso 1 1 calc R U . . .
C21 C 0.9067(3) 0.1093(4) 0.4532(3) 0.0332(9) Uani 1 1 d . U . . .
C22 C 0.9855(2) 0.1601(4) 0.4755(3) 0.0409(11) Uani 1 1 d . U . . .
H22A H 1.0285 0.1137 0.4497 0.061 Uiso 1 1 calc R U . . .
H22B H 0.9940 0.1700 0.5511 0.061 Uiso 1 1 calc R U . . .
H22C H 0.9869 0.2309 0.4408 0.061 Uiso 1 1 calc R U . . .
N1 N 0.7045(2) -0.0421(3) 0.5147(2) 0.0371(8) Uani 1 1 d . U . . .
N2 N 0.6483(2) -0.0493(3) 0.3194(3) 0.0383(9) Uani 1 1 d . U . . .
N3 N 0.7660(2) 0.0322(3) 0.2302(2) 0.0377(9) Uani 1 1 d . U . . .
N4 N 0.6880(2) 0.1409(3) 0.4060(2) 0.0379(8) Uani 1 1 d . U . . .
N5 N 0.80015(19) -0.1370(3) 0.3866(2) 0.0334(8) Uani 1 1 d . U . . .
N6 N 0.8463(2) 0.0706(3) 0.4318(2) 0.0348(8) Uani 1 1 d . U . . .
Cl2 Cl 1.07223(8) -0.10436(11) 0.23585(8) 0.0502(3) Uani 1 1 d D U . . .
O5 O 1.0396(3) -0.0836(4) 0.1331(3) 0.0833(13) Uani 1 1 d D U . . .
O6 O 1.0481(2) -0.2084(3) 0.2689(3) 0.0658(10) Uani 1 1 d D U . . .
O7 O 1.1583(3) -0.0981(5) 0.2334(4) 0.121(2) Uani 1 1 d D U . . .
O8 O 1.0473(3) -0.0238(3) 0.3072(3) 0.0929(15) Uani 1 1 d D U . . .
Cl1 Cl 0.57943(8) -0.37538(11) 0.29850(9) 0.0543(4) Uani 1 1 d D U . . .
O1A O 0.5811(9) -0.2777(7) 0.2339(7) 0.113(4) Uani 0.5 1 d D U P A 1
O2A O 0.6652(5) -0.4125(9) 0.2993(7) 0.077(3) Uani 0.5 1 d D U P A 1
O3A O 0.5357(7) -0.4533(11) 0.2479(14) 0.075(4) Uani 0.5 1 d D U P A 1
O4A O 0.5661(8) -0.3457(8) 0.4014(7) 0.065(3) Uani 0.5 1 d D U P A 1
O1B O 0.5593(9) -0.4029(11) 0.4060(7) 0.098(4) Uani 0.5 1 d D U P A 2
O2B O 0.6542(5) -0.3370(11) 0.2841(10) 0.104(4) Uani 0.5 1 d D U P A 2
O3B O 0.5141(5) -0.3028(7) 0.2662(7) 0.082(3) Uani 0.5 1 d D U P A 2
O4B O 0.5612(7) -0.4768(9) 0.2461(12) 0.065(3) Uani 0.5 1 d D U P A 2
Fe1 Fe 0.74567(3) 0.00494(5) 0.37838(4) 0.03306(19) Uani 1 1 d . U . . .
H9 H 0.5888(13) -0.071(3) 0.177(2) 0.019(9) Uiso 1 1 d D . . . .

loop_
_atom_site_aniso_label
_atom_site_aniso_U_11
_atom_site_aniso_U_22
_atom_site_aniso_U_33
_atom_site_aniso_U_23
_atom_site_aniso_U_13
_atom_site_aniso_U_12
C1 0.046(2) 0.059(3) 0.0214(19) 0.0015(19) 0.0061(17) -0.006(2)
C2 0.035(2) 0.048(3) 0.0252(19) -0.0016(17) 0.0039(16) -0.0106(19)
C3 0.050(3) 0.054(3) 0.031(2) 0.004(2) 0.0050(19) -0.008(2)
C4 0.043(3) 0.049(3) 0.042(2) -0.004(2) 0.0024(19) -0.008(2)
C5 0.034(2) 0.057(3) 0.032(2) -0.010(2) 0.0035(17) -0.006(2)
C6 0.038(2) 0.059(3) 0.0221(19) -0.0050(19) 0.0050(17) -0.001(2)
C7 0.037(2) 0.065(3) 0.036(2) -0.004(2) 0.0120(17) -0.015(2)
C8 0.035(2) 0.074(4) 0.038(2) -0.008(2) 0.0096(18) -0.007(2)
C9 0.036(2) 0.070(3) 0.029(2) -0.005(2) -0.0042(17) 0.002(2)
C10 0.036(2) 0.057(3) 0.0251(18) -0.0046(19) -0.0001(15) 0.007(2)
C11 0.053(3) 0.071(3) 0.0241(19) -0.001(2) -0.0013(18) 0.019(2)
C12 0.068(3) 0.073(4) 0.025(2) 0.005(2) 0.011(2) 0.022(3)
C13 0.056(3) 0.079(4) 0.030(2) 0.011(2) 0.0171(19) 0.011(3)
C14 0.045(2) 0.064(3) 0.029(2) 0.002(2) 0.0122(18) -0.006(2)
C15 0.044(3) 0.060(3) 0.027(2) -0.0074(19) 0.0134(18) -0.006(2)
C16 0.033(2) 0.053(3) 0.030(2) -0.0090(18) 0.0075(16) -0.0108(19)
C17 0.034(2) 0.063(3) 0.044(2) -0.015(2) 0.0104(19) -0.008(2)
C18 0.042(3) 0.060(3) 0.056(3) -0.014(2) 0.006(2) 0.003(2)
C19 0.050(3) 0.071(4) 0.048(3) 0.001(2) 0.002(2) 0.010(3)
C20 0.045(3) 0.059(3) 0.032(2) -0.002(2) 0.0017(19) 0.002(2)
C21 0.033(2) 0.046(3) 0.0214(19) 0.0020(18) 0.0035(16) 0.0000(19)
C22 0.031(2) 0.058(3) 0.034(2) 0.000(2) -0.0015(17) -0.010(2)
N1 0.0354(18) 0.053(2) 0.0237(16) -0.0010(15) 0.0101(13) -0.0063(16)
N2 0.0307(18) 0.055(2) 0.0289(16) -0.0045(16) 0.0045(13) -0.0067(16)
N3 0.0343(18) 0.055(2) 0.0241(16) 0.0017(15) 0.0042(13) 0.0039(16)
N4 0.0289(18) 0.058(2) 0.0266(16) -0.0024(16) 0.0050(13) -0.0048(16)
N5 0.0248(17) 0.056(2) 0.0200(15) -0.0017(14) 0.0031(12) -0.0066(15)
N6 0.0312(18) 0.051(2) 0.0230(16) 0.0006(15) 0.0059(14) -0.0013(16)
Cl2 0.0619(8) 0.0610(8) 0.0287(5) -0.0004(5) 0.0132(5) -0.0178(6)
O5 0.121(3) 0.085(3) 0.042(2) 0.001(2) -0.011(2) -0.017(3)
O6 0.086(3) 0.056(2) 0.058(2) 0.0036(18) 0.0283(19) -0.010(2)
O7 0.068(3) 0.216(6) 0.079(3) 0.006(3) 0.017(2) -0.046(3)
O8 0.171(4) 0.062(3) 0.048(2) -0.0073(19) 0.028(2) -0.002(3)
Cl1 0.0678(8) 0.0611(9) 0.0333(6) -0.0076(6) -0.0040(5) 0.0188(7)
O1A 0.203(11) 0.073(5) 0.063(5) 0.006(4) -0.005(6) 0.000(6)
O2A 0.067(4) 0.105(7) 0.058(5) -0.009(5) 0.009(3) 0.005(4)
O3A 0.039(6) 0.083(7) 0.102(7) -0.030(5) 0.003(6) 0.001(5)
O4A 0.086(6) 0.066(6) 0.045(4) -0.015(4) 0.019(4) 0.012(6)
O1B 0.103(8) 0.145(11) 0.047(4) 0.009(5) 0.018(4) 0.053(9)
O2B 0.053(4) 0.139(9) 0.119(8) -0.015(8) 0.014(5) -0.021(5)
O3B 0.070(5) 0.082(6) 0.093(6) 0.008(5) -0.025(4) 0.038(4)
O4B 0.055(7) 0.068(5) 0.073(6) -0.016(4) 0.027(5) 0.007(5)
Fe1 0.0275(3) 0.0543(4) 0.0177(3) -0.0018(3) 0.0051(2) -0.0048(3)

loop_
_atom_type_symbol
_atom_type_description
_atom_type_scat_dispersion_real
_atom_type_scat_dispersion_imag
_atom_type_scat_source
C C 0.0033 0.0016 'International Tables Vol C Tables 4.2.6.8 and 6.1.1.4'
H H 0.0000 0.0000 'International Tables Vol C Tables 4.2.6.8 and 6.1.1.4'
N N 0.0061 0.0033 'International Tables Vol C Tables 4.2.6.8 and 6.1.1.4'
O O 0.0106 0.0060 'International Tables Vol C Tables 4.2.6.8 and 6.1.1.4'
Cl Cl 0.1484 0.1585 'International Tables Vol C Tables 4.2.6.8 and 6.1.1.4'
Fe Fe 0.3463 0.8444 'International Tables Vol C Tables 4.2.6.8 and 6.1.1.4'

loop_
_geom_angle_atom_site_label_1
_geom_angle_atom_site_label_2
_geom_angle_atom_site_label_3
_geom_angle
N1 C1 C2 107.4(3)
N1 C1 H1A 110.2
C2 C1 H1A 110.2
N1 C1 H1B 110.2
C2 C1 H1B 110.2
H1A C1 H1B 108.5
N5 C2 C3 121.9(4)
N5 C2 C1 114.1(4)
C3 C2 C1 124.0(4)
C2 C3 C4 120.1(4)
C2 C3 H3 119.9
C4 C3 H3 119.9
C5 C4 C3 118.1(5)
C5 C4 H4 121.0
C3 C4 H4 121.0
C6 C5 C4 119.6(4)
C6 C5 H5 120.2
C4 C5 H5 120.2
N5 C6 C5 123.1(4)
N5 C6 H6 118.5
C5 C6 H6 118.5
C8 C7 N1 110.9(4)
C8 C7 H7A 109.5
N1 C7 H7A 109.5
C8 C7 H7B 109.5
N1 C7 H7B 109.5
H7A C7 H7B 108.0
N2 C8 C7 106.3(3)
N2 C8 H8A 110.5
C7 C8 H8A 110.5
N2 C8 H8B 110.5
C7 C8 H8B 110.5
H8A C8 H8B 108.7
N2 C9 C10 113.0(4)
N2 C9 H9 129(2)
C10 C9 H9 118(2)
N3 C10 C11 122.3(4)
N3 C10 C9 113.4(3)
C11 C10 C9 124.2(4)
C12 C11 C10 118.2(4)
C12 C11 H11 120.9
C10 C11 H11 120.9
C13 C12 C11 119.6(4)
C13 C12 H12 120.2
C11 C12 H12 120.2
C12 C13 C14 120.0(5)
C12 C13 H13 120.0
C14 C13 H13 120.0
N3 C14 C13 121.8(4)
N3 C14 H14 119.1
C13 C14 H14 119.1
C16 C15 N1 109.4(3)
C16 C15 H15A 109.8
N1 C15 H15A 109.8
C16 C15 H15B 109.8
N1 C15 H15B 109.8
H15A C15 H15B 108.2
N4 C16 C17 120.7(4)
N4 C16 C15 115.0(4)
C17 C16 C15 124.3(4)
C18 C17 C16 120.1(4)
C18 C17 H17 120.0
C16 C17 H17 120.0
C17 C18 C19 119.0(5)
C17 C18 H18 120.5
C19 C18 H18 120.5
C20 C19 C18 118.8(5)
C20 C19 H19 120.6
C18 C19 H19 120.6
N4 C20 C19 123.3(4)
N4 C20 H20 118.4
C19 C20 H20 118.4
N6 C21 C22 177.2(4)
C21 C22 H22A 109.5
C21 C22 H22B 109.5
H22A C22 H22B 109.5
C21 C22 H22C 109.5
H22A C22 H22C 109.5
H22B C22 H22C 109.5
C1 N1 C15 113.1(3)
C1 N1 C7 108.1(4)
C15 N1 C7 112.5(3)
C1 N1 Fe1 107.7(2)
C15 N1 Fe1 107.8(3)
C7 N1 Fe1 107.3(2)
C9 N2 C8 124.5(4)
C9 N2 Fe1 119.4(3)
C8 N2 Fe1 115.7(3)
C14 N3 C10 118.0(3)
C14 N3 Fe1 129.3(3)
C10 N3 Fe1 112.6(3)
C20 N4 C16 118.1(4)
C20 N4 Fe1 128.0(3)
C16 N4 Fe1 113.4(3)
C6 N5 C2 117.2(4)
C6 N5 Fe1 128.4(3)
C2 N5 Fe1 114.4(3)
C21 N6 Fe1 173.4(3)
O6 Cl2 O7 110.5(3)
O6 Cl2 O5 110.0(2)
O7 Cl2 O5 107.7(3)
O6 Cl2 O8 110.3(2)
O7 Cl2 O8 107.1(3)
O5 Cl2 O8 111.2(3)
O3A Cl1 O4A 122.5(9)
O2B Cl1 O4B 114.5(7)
O2B Cl1 O3B 114.7(7)
O4B Cl1 O3B 105.5(6)
O3A Cl1 O1A 109.8(9)
O4A Cl1 O1A 109.1(6)
O2B Cl1 O1B 117.3(8)
O4B Cl1 O1B 100.7(8)
O3B Cl1 O1B 102.4(7)
O3A Cl1 O2A 105.7(6)
O4A Cl1 O2A 105.3(7)
O1A Cl1 O2A 102.4(7)
N2 Fe1 N6 175.47(16)
N2 Fe1 N4 88.02(15)
N6 Fe1 N4 89.56(15)
N2 Fe1 N5 94.83(15)
N6 Fe1 N5 88.42(14)
N4 Fe1 N5 166.25(13)
N2 Fe1 N3 81.43(14)
N6 Fe1 N3 95.09(14)
N4 Fe1 N3 97.63(15)
N5 Fe1 N3 96.10(14)
N2 Fe1 N1 86.02(14)
N6 Fe1 N1 97.56(13)
N4 Fe1 N1 84.45(15)
N5 Fe1 N1 82.34(14)
N3 Fe1 N1 167.20(15)

loop_
_geom_bond_atom_site_label_1
_geom_bond_atom_site_label_2
_geom_bond_distance
C1 N1 1.486(6)
C1 C2 1.519(6)
C1 H1A 0.9900
C1 H1B 0.9900
C2 N5 1.358(5)
C2 C3 1.370(6)
C3 C4 1.390(6)
C3 H3 0.9500
C4 C5 1.369(6)
C4 H4 0.9500
C5 C6 1.369(6)
C5 H5 0.9500
C6 N5 1.353(5)
C6 H6 0.9500
C7 C8 1.490(6)
C7 N1 1.519(5)
C7 H7A 0.9900
C7 H7B 0.9900
C8 N2 1.468(5)
C8 H8A 0.9900
C8 H8B 0.9900
C9 N2 1.297(5)
C9 C10 1.457(6)
C9 H9 0.969(10)
C10 N3 1.363(5)
C10 C11 1.394(6)
C11 C12 1.389(7)
C11 H11 0.9500
C12 C13 1.361(7)
C12 H12 0.9500
C13 C14 1.390(6)
C13 H13 0.9500
C14 N3 1.349(5)
C14 H14 0.9500
C15 C16 1.491(6)
C15 N1 1.493(6)
C15 H15A 0.9900
C15 H15B 0.9900
C16 N4 1.364(5)
C16 C17 1.398(6)
C17 C18 1.364(7)
C17 H17 0.9500
C18 C19 1.389(7)
C18 H18 0.9500
C19 C20 1.371(7)
C19 H19 0.9500
C20 N4 1.341(6)
C20 H20 0.9500
C21 N6 1.125(5)
C21 C22 1.458(6)
C22 H22A 0.9800
C22 H22B 0.9800
C22 H22C 0.9800
N1 Fe1 1.990(3)
N2 Fe1 1.865(3)
N3 Fe1 1.973(3)
N4 Fe1 1.967(4)
N5 Fe1 1.968(4)
N6 Fe1 1.941(4)
Cl2 O6 1.414(4)
Cl2 O7 1.422(4)
Cl2 O5 1.423(4)
Cl2 O8 1.423(4)
Cl1 O2B 1.339(8)
Cl1 O3A 1.350(10)
Cl1 O4A 1.396(8)
Cl1 O4B 1.445(9)
Cl1 O3B 1.445(7)
Cl1 O1A 1.463(8)
Cl1 O1B 1.473(9)
Cl1 O2A 1.485(8)
